data_4067074
loop_
_publ_author_name
'Lichtenberg, Crispin'
'Robert, Dominique'
'Spaniol, Thomas P.'
'Okuda, Jun'

_publ_section_title
;
 Bis(allyl)aluminum Cation, Tris(allyl)aluminum, and
 Tetrakis(allyl)aluminate: Synthesis, Characterization, and
 Reactivity&#x2020;
;
_journal_issue 21
_journal_name_full Organometallics
_journal_page_first 5714
_journal_paper_doi 10.1021/om100809h
_journal_volume 29
_journal_year 2010
_chemical_formula_moiety 'C14 H26 Al O2, C24 H20 B, 2(C4 H8 O)'
_chemical_formula_sum 'C46 H62 Al B O4'
_chemical_formula_weight 716.75
_chemical_name_systematic
;
 ?
;
_space_group_IT_number 2
_symmetry_cell_setting triclinic
_symmetry_space_group_name_Hall '-P 1'
_symmetry_space_group_name_H-M 'P -1'
_atom_sites_solution_hydrogens geom
_atom_sites_solution_primary direct
_atom_sites_solution_secondary difmap
_audit_creation_method SHELXL-97
_cell_angle_alpha 69.385(9)
_cell_angle_beta 79.352(9)
_cell_angle_gamma 73.116(10)
_cell_formula_units_Z 2
_cell_length_a 12.720(5)
_cell_length_b 13.425(5)
_cell_length_c 13.592(5)
_cell_measurement_reflns_used 1242
_cell_measurement_temperature 130(2)
_cell_measurement_theta_max 20.55
_cell_measurement_theta_min 2.15
_cell_volume 2069.9(14)
_computing_cell_refinement 'Bruker SMART (2001)'
_computing_data_collection 'Bruker SMART (2001)'
_computing_data_reduction 'Bruker SAINT+ (1999)'
_computing_molecular_graphics 'ORTEP-III (Farrugia, 1999)'
_computing_structure_refinement 'SHELXL-97 (Sheldrick, 1997)'
_computing_structure_solution 'SIR-92 (Altomare 1992)'
_diffrn_ambient_temperature 130(2)
_diffrn_measured_fraction_theta_full 0.984
_diffrn_measured_fraction_theta_max 0.904
_diffrn_measurement_device_type 'APEX Area Detector'
_diffrn_measurement_method 'omega scans'
_diffrn_radiation_monochromator 'multilayer optics'
_diffrn_radiation_source 'INCOATEC microsource'
_diffrn_radiation_type MoK\a
_diffrn_radiation_wavelength 0.71073
_diffrn_reflns_av_R_equivalents 0.1093
_diffrn_reflns_av_sigmaI/netI 0.1983
_diffrn_reflns_limit_h_max 15
_diffrn_reflns_limit_h_min -14
_diffrn_reflns_limit_k_max 16
_diffrn_reflns_limit_k_min -16
_diffrn_reflns_limit_l_max 16
_diffrn_reflns_limit_l_min -16
_diffrn_reflns_number 17108
_diffrn_reflns_theta_full 25.00
_diffrn_reflns_theta_max 26.36
_diffrn_reflns_theta_min 1.61
_exptl_absorpt_coefficient_mu 0.090
_exptl_absorpt_correction_T_max 0.9928
_exptl_absorpt_correction_T_min 0.9717
_exptl_absorpt_correction_type multi-scan
_exptl_absorpt_process_details 'Bruker SADABS'
_exptl_crystal_colour colourless
_exptl_crystal_density_diffrn 1.150
_exptl_crystal_density_method 'not measured'
_exptl_crystal_description block
_exptl_crystal_F_000 776
_exptl_crystal_size_max 0.32
_exptl_crystal_size_mid 0.27
_exptl_crystal_size_min 0.08
_refine_diff_density_max 0.705
_refine_diff_density_min -0.446
_refine_diff_density_rms 0.080
_refine_ls_extinction_method none
_refine_ls_goodness_of_fit_ref 1.025
_refine_ls_hydrogen_treatment mixed
_refine_ls_matrix_type full
_refine_ls_number_parameters 490
_refine_ls_number_reflns 7631
_refine_ls_number_restraints 0
_refine_ls_restrained_S_all 1.025
_refine_ls_R_factor_all 0.2085
_refine_ls_R_factor_gt 0.1035
_refine_ls_shift/su_max 0.000
_refine_ls_shift/su_mean 0.000
_refine_ls_structure_factor_coef Fsqd
_refine_ls_weighting_details 'calc w=1/[\s^2^(Fo^2^)+(0.1117P)^2^+2.7083P] where P=(Fo^2^+2Fc^2^)/3'
_refine_ls_weighting_scheme calc
_refine_ls_wR_factor_gt 0.2520
_refine_ls_wR_factor_ref 0.2994
_reflns_number_gt 3639
_reflns_number_total 7631
_reflns_threshold_expression >2sigma(I)
_cod_data_source_file om100809h_si_002.cif
_cod_data_source_block 2a
_cod_database_code 4067074

loop_
_symmetry_equiv_pos_as_xyz
'x, y, z'
'-x, -y, -z'

loop_
_atom_site_label
_atom_site_type_symbol
_atom_site_fract_x
_atom_site_fract_y
_atom_site_fract_z
_atom_site_U_iso_or_equiv
_atom_site_adp_type
_atom_site_occupancy
_atom_site_symmetry_multiplicity
_atom_site_calc_flag
_atom_site_refinement_flags
Al1 Al 0.69425(15) 0.84053(14) 0.29063(14) 0.0306(5) Uani 1 1 d .
O1 O 0.7947(3) 0.9065(3) 0.3091(3) 0.0356(10) Uani 1 1 d .
O2 O 0.7865(3) 0.7443(3) 0.2239(3) 0.0301(10) Uani 1 1 d .
C1 C 0.5959(5) 0.9481(5) 0.1858(5) 0.0374(16) Uani 1 1 d .
H1A H 0.642(5) 0.964(5) 0.123(5) 0.045 Uiso 1 1 d .
H1B H 0.583(5) 1.020(5) 0.206(5) 0.045 Uiso 1 1 d .
C2 C 0.4904(5) 0.9198(5) 0.1844(5) 0.0366(15) Uani 1 1 d .
H2 H 0.4368 0.9214 0.2430 0.044 Uiso 1 1 calc R
C3 C 0.4659(5) 0.8927(5) 0.1079(5) 0.0428(17) Uani 1 1 d .
H3A H 0.5172 0.8901 0.0479 0.051 Uiso 1 1 calc R
H3B H 0.3971 0.8759 0.1132 0.051 Uiso 1 1 calc R
C4 C 0.6497(5) 0.7523(5) 0.4331(5) 0.0341(15) Uani 1 1 d .
H4A H 0.606(5) 0.801(5) 0.478(5) 0.041 Uiso 1 1 d .
H4B H 0.711(5) 0.707(5) 0.470(5) 0.041 Uiso 1 1 d .
C5 C 0.5830(5) 0.6808(5) 0.4255(5) 0.0363(16) Uani 1 1 d .
H5A H 0.510(5) 0.711(5) 0.422(5) 0.044 Uiso 1 1 d .
C6 C 0.6183(7) 0.5767(6) 0.4324(6) 0.054(2) Uani 1 1 d .
H6A H 0.704(6) 0.530(6) 0.444(5) 0.065 Uiso 1 1 d .
H6B H 0.572(6) 0.535(6) 0.431(5) 0.065 Uiso 1 1 d .
C7 C 0.8366(5) 0.8879(5) 0.4108(5) 0.0410(16) Uani 1 1 d .
H7A H 0.8730 0.8095 0.4427 0.049 Uiso 1 1 calc R
H7B H 0.7758 0.9110 0.4613 0.049 Uiso 1 1 calc R
C8 C 0.9172(7) 0.9569(7) 0.3820(6) 0.066(2) Uani 1 1 d .
H8A H 0.8912 1.0155 0.4155 0.079 Uiso 1 1 calc R
H8B H 0.9897 0.9115 0.4067 0.079 Uiso 1 1 calc R
C9 C 0.9265(9) 1.0023(9) 0.2742(8) 0.121(5) Uani 1 1 d .
H9A H 1.0018 0.9712 0.2462 0.145 Uiso 1 1 calc R
H9B H 0.9173 1.0824 0.2561 0.145 Uiso 1 1 calc R
C10 C 0.8478(6) 0.9842(5) 0.2233(5) 0.0443(17) Uani 1 1 d .
H10A H 0.8849 0.9522 0.1667 0.053 Uiso 1 1 calc R
H10B H 0.7933 1.0535 0.1927 0.053 Uiso 1 1 calc R
C11 C 0.7467(5) 0.7114(5) 0.1456(5) 0.0342(15) Uani 1 1 d .
H11A H 0.6657 0.7214 0.1565 0.041 Uiso 1 1 calc R
H11B H 0.7670 0.7547 0.0724 0.041 Uiso 1 1 calc R
C12 C 0.8047(5) 0.5929(4) 0.1676(5) 0.0346(15) Uani 1 1 d .
H12A H 0.8138 0.5704 0.1039 0.042 Uiso 1 1 calc R
H12B H 0.7636 0.5459 0.2255 0.042 Uiso 1 1 calc R
C13 C 0.9156(5) 0.5852(5) 0.1993(5) 0.0382(15) Uani 1 1 d .
H13A H 0.9504 0.5091 0.2405 0.046 Uiso 1 1 calc R
H13B H 0.9663 0.6111 0.1367 0.046 Uiso 1 1 calc R
C14 C 0.8852(5) 0.6604(5) 0.2660(5) 0.0381(15) Uani 1 1 d .
H14A H 0.8690 0.6192 0.3411 0.046 Uiso 1 1 calc R
H14B H 0.9462 0.6948 0.2604 0.046 Uiso 1 1 calc R
B1 B 0.1782(5) 0.2275(5) 0.2201(5) 0.0270(15) Uani 1 1 d .
C15 C 0.0950(4) 0.2865(4) 0.3017(5) 0.0278(13) Uani 1 1 d .
C16 C 0.1303(5) 0.3494(4) 0.3472(5) 0.0301(14) Uani 1 1 d .
H16 H 0.2013 0.3635 0.3243 0.036 Uiso 1 1 calc R
C17 C 0.0651(5) 0.3915(4) 0.4241(5) 0.0347(15) Uani 1 1 d .
H17 H 0.0914 0.4348 0.4516 0.042 Uiso 1 1 calc R
C18 C -0.0377(5) 0.3709(5) 0.4613(5) 0.0395(16) Uani 1 1 d .
H18 H -0.0815 0.3978 0.5155 0.047 Uiso 1 1 calc R
C19 C -0.0755(5) 0.3100(5) 0.4173(5) 0.0395(16) Uani 1 1 d .
H19 H -0.1472 0.2974 0.4398 0.047 Uiso 1 1 calc R
C20 C -0.0094(5) 0.2678(5) 0.3412(5) 0.0336(15) Uani 1 1 d .
H20 H -0.0363 0.2241 0.3146 0.040 Uiso 1 1 calc R
C21 C 0.1145(5) 0.1943(4) 0.1453(4) 0.0280(13) Uani 1 1 d .
C22 C 0.0167(5) 0.2601(5) 0.1039(5) 0.0314(14) Uani 1 1 d .
H22 H -0.0172 0.3252 0.1218 0.038 Uiso 1 1 calc R
C23 C -0.0334(5) 0.2339(5) 0.0369(5) 0.0374(15) Uani 1 1 d .
H23 H -0.1016 0.2805 0.0118 0.045 Uiso 1 1 calc R
C24 C 0.0128(5) 0.1428(5) 0.0063(5) 0.0367(15) Uani 1 1 d .
H24 H -0.0220 0.1255 -0.0396 0.044 Uiso 1 1 calc R
C25 C 0.1116(5) 0.0766(5) 0.0440(5) 0.0390(16) Uani 1 1 d .
H25 H 0.1458 0.0133 0.0232 0.047 Uiso 1 1 calc R
C26 C 0.1620(5) 0.1013(4) 0.1119(5) 0.0323(14) Uani 1 1 d .
H26 H 0.2301 0.0543 0.1366 0.039 Uiso 1 1 calc R
C27 C 0.2563(4) 0.3046(4) 0.1369(5) 0.0282(14) Uani 1 1 d .
C28 C 0.2279(5) 0.4195(4) 0.1058(5) 0.0288(14) Uani 1 1 d .
H28 H 0.1604 0.4552 0.1359 0.035 Uiso 1 1 calc R
C29 C 0.2931(5) 0.4835(5) 0.0336(5) 0.0341(15) Uani 1 1 d .
H29 H 0.2702 0.5612 0.0156 0.041 Uiso 1 1 calc R
C30 C 0.3918(5) 0.4348(5) -0.0124(5) 0.0361(15) Uani 1 1 d .
H30 H 0.4374 0.4785 -0.0613 0.043 Uiso 1 1 calc R
C31 C 0.4232(5) 0.3216(5) 0.0136(5) 0.0326(14) Uani 1 1 d .
H31 H 0.4901 0.2867 -0.0178 0.039 Uiso 1 1 calc R
C32 C 0.3560(4) 0.2597(5) 0.0859(5) 0.0294(14) Uani 1 1 d .
H32 H 0.3787 0.1821 0.1021 0.035 Uiso 1 1 calc R
C33 C 0.2521(4) 0.1166(4) 0.2999(4) 0.0260(13) Uani 1 1 d .
C34 C 0.2117(5) 0.0230(4) 0.3546(5) 0.0314(14) Uani 1 1 d .
H34 H 0.1422 0.0213 0.3398 0.038 Uiso 1 1 calc R
C35 C 0.2694(5) -0.0681(5) 0.4301(5) 0.0375(16) Uani 1 1 d .
H35 H 0.2395 -0.1301 0.4650 0.045 Uiso 1 1 calc R
C36 C 0.3691(5) -0.0671(5) 0.4532(5) 0.0373(15) Uani 1 1 d .
H36 H 0.4085 -0.1283 0.5048 0.045 Uiso 1 1 calc R
C37 C 0.4123(5) 0.0225(5) 0.4017(5) 0.0310(14) Uani 1 1 d .
H37 H 0.4824 0.0226 0.4166 0.037 Uiso 1 1 calc R
C38 C 0.3546(4) 0.1116(5) 0.3294(5) 0.0298(14) Uani 1 1 d .
H38 H 0.3852 0.1735 0.2971 0.036 Uiso 1 1 calc R
O3 O 0.1357(4) 0.7268(4) 0.2586(4) 0.0552(14) Uani 1 1 d .
C39 C 0.2092(6) 0.7710(6) 0.2853(7) 0.063(2) Uani 1 1 d .
H39A H 0.1768 0.7971 0.3465 0.075 Uiso 1 1 calc R
H39B H 0.2264 0.8336 0.2252 0.075 Uiso 1 1 calc R
C40 C 0.3115(6) 0.6809(6) 0.3122(7) 0.064(2) Uani 1 1 d .
H40A H 0.3124 0.6461 0.3896 0.076 Uiso 1 1 calc R
H40B H 0.3784 0.7091 0.2838 0.076 Uiso 1 1 calc R
C41 C 0.3049(7) 0.6012(7) 0.2602(8) 0.083(3) Uani 1 1 d .
H41A H 0.3680 0.5930 0.2065 0.100 Uiso 1 1 calc R
H41B H 0.3047 0.5283 0.3131 0.100 Uiso 1 1 calc R
C42 C 0.1995(7) 0.6499(7) 0.2105(7) 0.075(3) Uani 1 1 d .
H42A H 0.2135 0.6858 0.1337 0.090 Uiso 1 1 calc R
H42B H 0.1607 0.5922 0.2210 0.090 Uiso 1 1 calc R
O4 O 0.6914(4) 0.2607(4) 0.1851(5) 0.0779(18) Uani 1 1 d .
C43 C 0.5958(5) 0.2300(6) 0.2337(6) 0.0488(18) Uani 1 1 d .
H43A H 0.6121 0.1623 0.2947 0.059 Uiso 1 1 calc R
H43B H 0.5590 0.2157 0.1836 0.059 Uiso 1 1 calc R
C44 C 0.5219(5) 0.3248(5) 0.2703(5) 0.0437(17) Uani 1 1 d .
H44A H 0.4725 0.2982 0.3338 0.052 Uiso 1 1 calc R
H44B H 0.4767 0.3797 0.2138 0.052 Uiso 1 1 calc R
C45 C 0.6065(6) 0.3729(6) 0.2953(6) 0.057(2) Uani 1 1 d .
H45A H 0.5922 0.4532 0.2600 0.068 Uiso 1 1 calc R
H45B H 0.6053 0.3572 0.3723 0.068 Uiso 1 1 calc R
C46 C 0.7154(6) 0.3138(6) 0.2512(7) 0.067(2) Uani 1 1 d .
H46A H 0.7599 0.3668 0.2093 0.081 Uiso 1 1 calc R
H46B H 0.7578 0.2586 0.3094 0.081 Uiso 1 1 calc R

loop_
_atom_site_aniso_label
_atom_site_aniso_U_11
_atom_site_aniso_U_22
_atom_site_aniso_U_33
_atom_site_aniso_U_23
_atom_site_aniso_U_13
_atom_site_aniso_U_12
Al1 0.0335(10) 0.0255(10) 0.0370(11) -0.0121(8) -0.0065(9) -0.0089(8)
O1 0.046(3) 0.039(2) 0.032(2) -0.013(2) -0.004(2) -0.024(2)
O2 0.030(2) 0.028(2) 0.035(2) -0.0126(19) -0.0076(19) -0.0039(18)
C1 0.041(4) 0.031(4) 0.043(4) -0.016(3) -0.001(3) -0.009(3)
C2 0.039(4) 0.027(3) 0.040(4) -0.012(3) -0.007(3) 0.002(3)
C3 0.042(4) 0.035(4) 0.051(4) -0.015(3) -0.013(3) -0.001(3)
C4 0.029(3) 0.033(4) 0.042(4) -0.011(3) -0.003(3) -0.009(3)
C5 0.032(3) 0.043(4) 0.040(4) -0.017(3) -0.003(3) -0.014(3)
C6 0.063(5) 0.038(4) 0.069(5) -0.022(4) 0.007(4) -0.024(4)
C7 0.050(4) 0.046(4) 0.032(4) -0.009(3) -0.009(3) -0.020(3)
C8 0.071(6) 0.093(6) 0.051(5) -0.015(5) -0.005(4) -0.053(5)
C9 0.140(9) 0.158(10) 0.078(7) 0.041(7) -0.053(7) -0.126(9)
C10 0.058(4) 0.047(4) 0.038(4) -0.015(3) 0.005(3) -0.034(4)
C11 0.041(4) 0.036(4) 0.032(4) -0.015(3) -0.009(3) -0.010(3)
C12 0.038(4) 0.026(3) 0.043(4) -0.015(3) -0.009(3) -0.004(3)
C13 0.035(4) 0.034(4) 0.042(4) -0.015(3) -0.001(3) -0.003(3)
C14 0.029(3) 0.041(4) 0.046(4) -0.021(3) -0.012(3) 0.002(3)
B1 0.028(4) 0.022(3) 0.034(4) -0.010(3) -0.006(3) -0.007(3)
C15 0.027(3) 0.020(3) 0.037(4) -0.008(3) -0.010(3) -0.004(3)
C16 0.031(3) 0.026(3) 0.036(4) -0.013(3) -0.014(3) -0.002(3)
C17 0.050(4) 0.020(3) 0.036(4) -0.014(3) -0.014(3) 0.001(3)
C18 0.044(4) 0.028(3) 0.042(4) -0.014(3) 0.005(3) -0.005(3)
C19 0.042(4) 0.040(4) 0.038(4) -0.011(3) 0.003(3) -0.019(3)
C20 0.037(4) 0.028(3) 0.042(4) -0.019(3) 0.001(3) -0.011(3)
C21 0.034(3) 0.020(3) 0.030(3) -0.006(3) 0.000(3) -0.011(3)
C22 0.031(3) 0.026(3) 0.036(4) -0.007(3) -0.003(3) -0.009(3)
C23 0.032(3) 0.042(4) 0.039(4) -0.009(3) -0.013(3) -0.008(3)
C24 0.040(4) 0.038(4) 0.042(4) -0.016(3) -0.014(3) -0.014(3)
C25 0.049(4) 0.036(4) 0.042(4) -0.022(3) 0.000(3) -0.014(3)
C26 0.037(4) 0.024(3) 0.039(4) -0.012(3) -0.004(3) -0.009(3)
C27 0.026(3) 0.031(3) 0.034(4) -0.019(3) -0.010(3) -0.002(3)
C28 0.029(3) 0.024(3) 0.034(4) -0.010(3) -0.006(3) -0.005(3)
C29 0.040(4) 0.027(3) 0.039(4) -0.014(3) -0.006(3) -0.007(3)
C30 0.045(4) 0.042(4) 0.028(4) -0.005(3) -0.001(3) -0.028(3)
C31 0.033(3) 0.039(4) 0.029(4) -0.013(3) -0.004(3) -0.011(3)
C32 0.028(3) 0.028(3) 0.035(4) -0.010(3) -0.010(3) -0.008(3)
C33 0.027(3) 0.026(3) 0.031(3) -0.018(3) 0.000(3) -0.006(3)
C34 0.033(3) 0.027(3) 0.037(4) -0.009(3) -0.004(3) -0.012(3)
C35 0.047(4) 0.022(3) 0.046(4) -0.008(3) -0.014(3) -0.010(3)
C36 0.042(4) 0.031(4) 0.035(4) -0.009(3) -0.007(3) -0.003(3)
C37 0.025(3) 0.035(3) 0.032(4) -0.010(3) -0.013(3) 0.000(3)
C38 0.028(3) 0.025(3) 0.040(4) -0.016(3) -0.002(3) -0.006(3)
O3 0.044(3) 0.058(3) 0.082(4) -0.046(3) -0.009(3) -0.009(2)
C39 0.062(5) 0.051(5) 0.090(6) -0.034(5) -0.019(5) -0.016(4)
C40 0.063(5) 0.050(5) 0.081(6) -0.006(4) -0.030(5) -0.022(4)
C41 0.065(6) 0.069(6) 0.128(8) -0.061(6) -0.028(6) 0.013(5)
C42 0.073(6) 0.072(6) 0.103(7) -0.063(5) -0.035(5) 0.008(5)
O4 0.059(3) 0.063(4) 0.126(5) -0.052(4) -0.004(4) -0.013(3)
C43 0.037(4) 0.052(4) 0.067(5) -0.030(4) 0.002(4) -0.015(3)
C44 0.047(4) 0.047(4) 0.044(4) -0.020(3) 0.006(3) -0.021(3)
C45 0.077(5) 0.048(4) 0.060(5) -0.025(4) 0.004(4) -0.032(4)
C46 0.058(5) 0.065(5) 0.098(7) -0.046(5) -0.015(5) -0.016(4)

loop_
_atom_type_symbol
_atom_type_description
_atom_type_scat_dispersion_real
_atom_type_scat_dispersion_imag
_atom_type_scat_source
C C 0.0033 0.0016 'International Tables Vol C Tables 4.2.6.8 and 6.1.1.4'
H H 0.0000 0.0000 'International Tables Vol C Tables 4.2.6.8 and 6.1.1.4'
Al Al 0.0645 0.0514 'International Tables Vol C Tables 4.2.6.8 and 6.1.1.4'
B B 0.0013 0.0007 'International Tables Vol C Tables 4.2.6.8 and 6.1.1.4'
O O 0.0106 0.0060 'International Tables Vol C Tables 4.2.6.8 and 6.1.1.4'

loop_
_geom_angle_atom_site_label_1
_geom_angle_atom_site_label_2
_geom_angle_atom_site_label_3
_geom_angle
O1 Al1 O2 100.25(18)
O1 Al1 C1 108.9(2)
O2 Al1 C1 105.9(2)
O1 Al1 C4 105.1(2)
O2 Al1 C4 107.2(2)
C1 Al1 C4 126.5(3)
C10 O1 C7 109.5(4)
C10 O1 Al1 124.5(3)
C7 O1 Al1 126.0(3)
C14 O2 C11 108.8(4)
C14 O2 Al1 125.2(3)
C11 O2 Al1 121.9(3)
C2 C1 Al1 115.6(4)
C2 C1 H1A 119(4)
Al1 C1 H1A 104(4)
C2 C1 H1B 113(3)
Al1 C1 H1B 102(3)
H1A C1 H1B 100(5)
C3 C2 C1 125.3(6)
C3 C2 H2 117.3
C1 C2 H2 117.3
C2 C3 H3A 120.0
C2 C3 H3B 120.0
H3A C3 H3B 120.0
C5 C4 Al1 109.2(5)
C5 C4 H4A 111(3)
Al1 C4 H4A 111(3)
C5 C4 H4B 108(4)
Al1 C4 H4B 112(4)
H4A C4 H4B 106(5)
C6 C5 C4 126.5(7)
C6 C5 H5A 117(4)
C4 C5 H5A 116(4)
C5 C6 H6A 123(4)
C5 C6 H6B 123(4)
H6A C6 H6B 114(5)
O1 C7 C8 104.5(5)
O1 C7 H7A 110.9
C8 C7 H7A 110.9
O1 C7 H7B 110.9
C8 C7 H7B 110.9
H7A C7 H7B 108.9
C9 C8 C7 107.9(6)
C9 C8 H8A 110.1
C7 C8 H8A 110.1
C9 C8 H8B 110.1
C7 C8 H8B 110.1
H8A C8 H8B 108.4
C8 C9 C10 113.8(7)
C8 C9 H9A 108.8
C10 C9 H9A 108.8
C8 C9 H9B 108.8
C10 C9 H9B 108.8
H9A C9 H9B 107.7
C9 C10 O1 103.7(6)
C9 C10 H10A 111.0
O1 C10 H10A 111.0
C9 C10 H10B 111.0
O1 C10 H10B 111.0
H10A C10 H10B 109.0
C12 C11 O2 103.7(5)
C12 C11 H11A 111.0
O2 C11 H11A 111.0
C12 C11 H11B 111.0
O2 C11 H11B 111.0
H11A C11 H11B 109.0
C11 C12 C13 103.9(4)
C11 C12 H12A 111.0
C13 C12 H12A 111.0
C11 C12 H12B 111.0
C13 C12 H12B 111.0
H12A C12 H12B 109.0
C14 C13 C12 102.5(5)
C14 C13 H13A 111.3
C12 C13 H13A 111.3
C14 C13 H13B 111.3
C12 C13 H13B 111.3
H13A C13 H13B 109.2
O2 C14 C13 105.5(5)
O2 C14 H14A 110.6
C13 C14 H14A 110.6
O2 C14 H14B 110.6
C13 C14 H14B 110.6
H14A C14 H14B 108.8
C15 B1 C27 113.3(4)
C15 B1 C33 102.8(5)
C27 B1 C33 111.5(5)
C15 B1 C21 114.0(5)
C27 B1 C21 104.9(5)
C33 B1 C21 110.5(4)
C20 C15 C16 115.2(5)
C20 C15 B1 123.1(4)
C16 C15 B1 121.3(5)
C17 C16 C15 122.4(5)
C17 C16 H16 118.8
C15 C16 H16 118.8
C18 C17 C16 120.6(5)
C18 C17 H17 119.7
C16 C17 H17 119.7
C17 C18 C19 118.4(6)
C17 C18 H18 120.8
C19 C18 H18 120.8
C20 C19 C18 120.4(6)
C20 C19 H19 119.8
C18 C19 H19 119.8
C19 C20 C15 122.9(5)
C19 C20 H20 118.5
C15 C20 H20 118.5
C22 C21 C26 115.6(5)
C22 C21 B1 122.6(5)
C26 C21 B1 121.5(5)
C21 C22 C23 122.1(5)
C21 C22 H22 118.9
C23 C22 H22 118.9
C24 C23 C22 121.6(6)
C24 C23 H23 119.2
C22 C23 H23 119.2
C23 C24 C25 118.0(5)
C23 C24 H24 121.0
C25 C24 H24 121.0
C24 C25 C26 121.0(5)
C24 C25 H25 119.5
C26 C25 H25 119.5
C25 C26 C21 121.7(6)
C25 C26 H26 119.2
C21 C26 H26 119.2
C28 C27 C32 114.1(5)
C28 C27 B1 123.9(5)
C32 C27 B1 122.0(5)
C29 C28 C27 123.3(5)
C29 C28 H28 118.4
C27 C28 H28 118.4
C28 C29 C30 120.2(5)
C28 C29 H29 119.9
C30 C29 H29 119.9
C31 C30 C29 119.1(5)
C31 C30 H30 120.4
C29 C30 H30 120.4
C32 C31 C30 119.4(6)
C32 C31 H31 120.3
C30 C31 H31 120.3
C31 C32 C27 123.9(5)
C31 C32 H32 118.0
C27 C32 H32 118.0
C34 C33 C38 114.0(5)
C34 C33 B1 122.2(5)
C38 C33 B1 123.3(5)
C35 C34 C33 122.8(5)
C35 C34 H34 118.6
C33 C34 H34 118.6
C36 C35 C34 119.5(5)
C36 C35 H35 120.2
C34 C35 H35 120.2
C35 C36 C37 119.9(6)
C35 C36 H36 120.1
C37 C36 H36 120.1
C38 C37 C36 120.2(5)
C38 C37 H37 119.9
C36 C37 H37 119.9
C37 C38 C33 123.5(5)
C37 C38 H38 118.2
C33 C38 H38 118.2
C42 O3 C39 106.6(5)
O3 C39 C40 106.7(5)
O3 C39 H39A 110.4
C40 C39 H39A 110.4
O3 C39 H39B 110.4
C40 C39 H39B 110.4
H39A C39 H39B 108.6
C39 C40 C41 103.9(6)
C39 C40 H40A 111.0
C41 C40 H40A 111.0
C39 C40 H40B 111.0
C41 C40 H40B 111.0
H40A C40 H40B 109.0
C42 C41 C40 104.8(6)
C42 C41 H41A 110.8
C40 C41 H41A 110.8
C42 C41 H41B 110.8
C40 C41 H41B 110.8
H41A C41 H41B 108.9
O3 C42 C41 107.1(6)
O3 C42 H42A 110.3
C41 C42 H42A 110.3
O3 C42 H42B 110.3
C41 C42 H42B 110.3
H42A C42 H42B 108.5
C43 O4 C46 104.3(6)
O4 C43 C44 106.8(5)
O4 C43 H43A 110.4
C44 C43 H43A 110.4
O4 C43 H43B 110.4
C44 C43 H43B 110.4
H43A C43 H43B 108.6
C43 C44 C45 102.4(5)
C43 C44 H44A 111.3
C45 C44 H44A 111.3
C43 C44 H44B 111.3
C45 C44 H44B 111.3
H44A C44 H44B 109.2
C46 C45 C44 102.9(5)
C46 C45 H45A 111.2
C44 C45 H45A 111.2
C46 C45 H45B 111.2
C44 C45 H45B 111.2
H45A C45 H45B 109.1
O4 C46 C45 107.9(6)
O4 C46 H46A 110.1
C45 C46 H46A 110.1
O4 C46 H46B 110.1
C45 C46 H46B 110.1
H46A C46 H46B 108.4

loop_
_geom_bond_atom_site_label_1
_geom_bond_atom_site_label_2
_geom_bond_distance
Al1 O1 1.847(4)
Al1 O2 1.848(4)
Al1 C1 1.960(7)
Al1 C4 1.961(7)
O1 C10 1.472(7)
O1 C7 1.486(7)
O2 C14 1.471(7)
O2 C11 1.498(6)
C1 C2 1.503(8)
C1 H1A 0.94(6)
C1 H1B 1.06(6)
C2 C3 1.327(8)
C2 H2 0.9500
C3 H3A 0.9500
C3 H3B 0.9500
C4 C5 1.492(8)
C4 H4A 1.03(6)
C4 H4B 0.93(6)
C5 C6 1.311(9)
C5 H5A 0.91(6)
C6 H6A 1.09(7)
C6 H6B 0.93(7)
C7 C8 1.486(8)
C7 H7A 0.9900
C7 H7B 0.9900
C8 C9 1.371(11)
C8 H8A 0.9900
C8 H8B 0.9900
C9 C10 1.434(10)
C9 H9A 0.9900
C9 H9B 0.9900
C10 H10A 0.9900
C10 H10B 0.9900
C11 C12 1.493(8)
C11 H11A 0.9900
C11 H11B 0.9900
C12 C13 1.515(8)
C12 H12A 0.9900
C12 H12B 0.9900
C13 C14 1.511(8)
C13 H13A 0.9900
C13 H13B 0.9900
C14 H14A 0.9900
C14 H14B 0.9900
B1 C15 1.635(8)
B1 C27 1.641(8)
B1 C33 1.643(9)
B1 C21 1.650(8)
C15 C20 1.397(8)
C15 C16 1.410(7)
C16 C17 1.387(8)
C16 H16 0.9500
C17 C18 1.381(8)
C17 H17 0.9500
C18 C19 1.391(8)
C18 H18 0.9500
C19 C20 1.384(8)
C19 H19 0.9500
C20 H20 0.9500
C21 C22 1.384(8)
C21 C26 1.410(7)
C22 C23 1.388(8)
C22 H22 0.9500
C23 C24 1.366(8)
C23 H23 0.9500
C24 C25 1.378(8)
C24 H24 0.9500
C25 C26 1.390(8)
C25 H25 0.9500
C26 H26 0.9500
C27 C28 1.401(7)
C27 C32 1.407(8)
C28 C29 1.382(8)
C28 H28 0.9500
C29 C30 1.384(8)
C29 H29 0.9500
C30 C31 1.384(8)
C30 H30 0.9500
C31 C32 1.383(8)
C31 H31 0.9500
C32 H32 0.9500
C33 C34 1.405(7)
C33 C38 1.410(7)
C34 C35 1.400(8)
C34 H34 0.9500
C35 C36 1.366(8)
C35 H35 0.9500
C36 C37 1.374(8)
C36 H36 0.9500
C37 C38 1.365(8)
C37 H37 0.9500
C38 H38 0.9500
O3 C42 1.395(8)
O3 C39 1.399(7)
C39 C40 1.496(10)
C39 H39A 0.9900
C39 H39B 0.9900
C40 C41 1.502(10)
C40 H40A 0.9900
C40 H40B 0.9900
C41 C42 1.482(10)
C41 H41A 0.9900
C41 H41B 0.9900
C42 H42A 0.9900
C42 H42B 0.9900
O4 C43 1.374(7)
O4 C46 1.444(8)
C43 C44 1.526(8)
C43 H43A 0.9900
C43 H43B 0.9900
C44 C45 1.545(8)
C44 H44A 0.9900
C44 H44B 0.9900
C45 C46 1.515(10)
C45 H45A 0.9900
C45 H45B 0.9900
C46 H46A 0.9900
C46 H46B 0.9900

loop_
_geom_torsion_atom_site_label_1
_geom_torsion_atom_site_label_2
_geom_torsion_atom_site_label_3
_geom_torsion_atom_site_label_4
_geom_torsion
O2 Al1 O1 C10 71.2(5)
C1 Al1 O1 C10 -39.7(5)
C4 Al1 O1 C10 -177.7(5)
O2 Al1 O1 C7 -107.0(5)
C1 Al1 O1 C7 142.1(5)
C4 Al1 O1 C7 4.0(5)
O1 Al1 O2 C14 56.5(4)
C1 Al1 O2 C14 169.7(4)
C4 Al1 O2 C14 -52.9(5)
O1 Al1 O2 C11 -149.1(4)
C1 Al1 O2 C11 -35.9(4)
C4 Al1 O2 C11 101.5(4)
O1 Al1 C1 C2 -162.7(4)
O2 Al1 C1 C2 90.3(5)
C4 Al1 C1 C2 -36.1(6)
Al1 C1 C2 C3 -110.6(7)
O1 Al1 C4 C5 -170.5(4)
O2 Al1 C4 C5 -64.5(5)
C1 Al1 C4 C5 61.3(6)
Al1 C4 C5 C6 99.2(8)
C10 O1 C7 C8 -0.3(7)
Al1 O1 C7 C8 178.1(4)
O1 C7 C8 C9 -4.6(10)
C7 C8 C9 C10 8.3(13)
C8 C9 C10 O1 -8.2(12)
C7 O1 C10 C9 4.8(8)
Al1 O1 C10 C9 -173.7(6)
C14 O2 C11 C12 15.9(6)
Al1 O2 C11 C12 -142.2(4)
O2 C11 C12 C13 -34.4(6)
C11 C12 C13 C14 39.8(6)
C11 O2 C14 C13 8.9(6)
Al1 O2 C14 C13 166.0(4)
C12 C13 C14 O2 -29.7(6)
C27 B1 C15 C20 147.7(5)
C33 B1 C15 C20 -91.8(6)
C21 B1 C15 C20 27.8(8)
C27 B1 C15 C16 -40.5(7)
C33 B1 C15 C16 80.0(6)
C21 B1 C15 C16 -160.4(5)
C20 C15 C16 C17 -1.2(8)
B1 C15 C16 C17 -173.6(5)
C15 C16 C17 C18 1.4(9)
C16 C17 C18 C19 -2.0(9)
C17 C18 C19 C20 2.5(9)
C18 C19 C20 C15 -2.4(10)
C16 C15 C20 C19 1.7(9)
B1 C15 C20 C19 174.0(6)
C15 B1 C21 C22 37.9(7)
C27 B1 C21 C22 -86.5(6)
C33 B1 C21 C22 153.1(5)
C15 B1 C21 C26 -147.8(5)
C27 B1 C21 C26 87.7(6)
C33 B1 C21 C26 -32.6(7)
C26 C21 C22 C23 2.3(8)
B1 C21 C22 C23 176.9(5)
C21 C22 C23 C24 -1.6(9)
C22 C23 C24 C25 0.0(9)
C23 C24 C25 C26 0.7(9)
C24 C25 C26 C21 0.1(9)
C22 C21 C26 C25 -1.6(8)
B1 C21 C26 C25 -176.2(5)
C15 B1 C27 C28 -25.4(8)
C33 B1 C27 C28 -140.9(5)
C21 B1 C27 C28 99.5(6)
C15 B1 C27 C32 158.1(5)
C33 B1 C27 C32 42.6(7)
C21 B1 C27 C32 -77.0(6)
C32 C27 C28 C29 -1.6(8)
B1 C27 C28 C29 -178.4(5)
C27 C28 C29 C30 0.3(9)
C28 C29 C30 C31 0.9(9)
C29 C30 C31 C32 -0.8(8)
C30 C31 C32 C27 -0.7(8)
C28 C27 C32 C31 1.8(8)
B1 C27 C32 C31 178.6(5)
C15 B1 C33 C34 78.5(6)
C27 B1 C33 C34 -159.8(5)
C21 B1 C33 C34 -43.5(7)
C15 B1 C33 C38 -93.5(6)
C27 B1 C33 C38 28.3(7)
C21 B1 C33 C38 144.5(5)
C38 C33 C34 C35 -1.3(8)
B1 C33 C34 C35 -173.9(5)
C33 C34 C35 C36 0.5(9)
C34 C35 C36 C37 -0.5(9)
C35 C36 C37 C38 1.5(9)
C36 C37 C38 C33 -2.5(9)
C34 C33 C38 C37 2.3(8)
B1 C33 C38 C37 174.8(5)
C42 O3 C39 C40 -33.1(9)
O3 C39 C40 C41 20.5(9)
C39 C40 C41 C42 -1.3(10)
C39 O3 C42 C41 32.3(9)
C40 C41 C42 O3 -18.4(10)
C46 O4 C43 C44 41.1(8)
O4 C43 C44 C45 -31.9(7)
C43 C44 C45 C46 10.0(7)
C43 O4 C46 C45 -34.2(8)
C44 C45 C46 O4 13.3(8)
